data_7133216
loop_
_publ_author_name
'Hu, Lei'
'Chakraborty, Sayandip'
'Tumanov, Nikolay'
'Wouters, Johan'
'Robiette, Rapha&#xeb;l'
'Berionni, Guillaume'

_publ_section_title
;
 Regulating iminophosphorane P&#xe001;N bond reactivity through geometric
 constraints with cage-shaped triarylphosphines.
;
_journal_issue 55
_journal_name_full 'Chemical communications (Cambridge, England)'
_journal_page_first 7073
_journal_page_last 7076
_journal_paper_doi 10.1039/d4cc01868k
_journal_volume 60
_journal_year 2024
_chemical_formula_moiety 'C43 H18 B F15 N P, C H2 Cl2'
_chemical_formula_sum 'C44 H20 B Cl2 F15 N P'
_chemical_formula_weight 960.29
_chemical_name_common
;
(N-phenyl-9-phosphatriptycene-iminium)-2,3,5,6-tetrafluorophenyl]-
bis(2,3,4,5,6-pentafluorophenyl)-fluoroborate dichloromethane solvate
;
_chemical_name_systematic
;
(N-phenyl-9-phosphatriptycene-iminium)-2,3,5,6-tetrafluorophenyl]-
bis(2,3,4,5,6-pentafluorophenyl)-fluoroborate dichloromethane solvate
;
_space_group_crystal_system triclinic
_space_group_IT_number 2
_space_group_name_Hall '-P 1'
_space_group_name_H-M_alt 'P -1'
_atom_sites_solution_hydrogens mixed
_atom_sites_solution_primary dual
_atom_sites_solution_secondary difmap
_audit_creation_method SHELXL-2019/3
_audit_update_record
;
2024-04-10 deposited with the CCDC.	2024-04-28 downloaded from the CCDC.
;
_cell_angle_alpha 83.3900(10)
_cell_angle_beta 78.0600(10)
_cell_angle_gamma 74.6010(10)
_cell_formula_units_Z 2
_cell_length_a 11.2365(2)
_cell_length_b 12.2624(2)
_cell_length_c 14.8185(3)
_cell_measurement_reflns_used 9798
_cell_measurement_temperature 100(2)
_cell_measurement_theta_max 68.2509
_cell_measurement_theta_min 3.7465
_cell_volume 1921.98(6)
_computing_cell_refinement 'SAINT V8.40B (Bruker AXS LLC, 2019)'
_computing_data_collection 'Bruker Instrument Service vV6.2.16'
_computing_data_reduction 'SAINT V8.40B (Bruker AXS LLC, 2019)'
_computing_molecular_graphics 'Mercury 4.0 (Macrae et al, 2020)'
_computing_publication_material 'enCIFer (Allen et al, 2004)'
_computing_structure_refinement 'SHELXL-2019/3 (Sheldrick, 2019)'
_computing_structure_solution 'SHELXT 2018/2 (Sheldrick, 2018)'
_diffrn_ambient_temperature 100(2)
_diffrn_detector_area_resol_mean 7.39
_diffrn_measured_fraction_theta_full 0.998
_diffrn_measured_fraction_theta_max 0.997
_diffrn_measurement_device_type 'Bruker D8 Venture'
_diffrn_measurement_method '\f and \w-scans'
_diffrn_radiation_monochromator 'multilayer mirror'
_diffrn_radiation_type CuK\a
_diffrn_radiation_wavelength 1.54178
_diffrn_reflns_av_R_equivalents 0.0538
_diffrn_reflns_av_unetI/netI 0.0292
_diffrn_reflns_Laue_measured_fraction_full 0.998
_diffrn_reflns_Laue_measured_fraction_max 0.997
_diffrn_reflns_limit_h_max 13
_diffrn_reflns_limit_h_min -13
_diffrn_reflns_limit_k_max 14
_diffrn_reflns_limit_k_min -14
_diffrn_reflns_limit_l_max 17
_diffrn_reflns_limit_l_min -17
_diffrn_reflns_number 71257
_diffrn_reflns_point_group_measured_fraction_full 0.998
_diffrn_reflns_point_group_measured_fraction_max 0.997
_diffrn_reflns_theta_full 67.679
_diffrn_reflns_theta_max 68.245
_diffrn_reflns_theta_min 3.054
_exptl_absorpt_coefficient_mu 2.915
_exptl_absorpt_correction_T_max 1.000
_exptl_absorpt_correction_T_min 0.616
_exptl_absorpt_correction_type numerical
_exptl_absorpt_process_details
;
Krause, L., Herbst-Irmer, R., Sheldrick, G. M., Stalke, D. (2015).
"Comparison of silver and molybdenum microfocus X-ray sources for
single-crystal structure determination"
J. Appl. Cryst. 48, 3-10.
doi:10.1107/S1600576714022985
;
_exptl_crystal_colour colourless
_exptl_crystal_density_diffrn 1.659
_exptl_crystal_description block
_exptl_crystal_F_000 960
_exptl_crystal_size_max 0.280
_exptl_crystal_size_mid 0.110
_exptl_crystal_size_min 0.065
_refine_diff_density_max 0.650
_refine_diff_density_min -0.330
_refine_diff_density_rms 0.053
_refine_ls_extinction_method none
_refine_ls_goodness_of_fit_ref 1.032
_refine_ls_hydrogen_treatment constr
_refine_ls_matrix_type full
_refine_ls_number_parameters 605
_refine_ls_number_reflns 7031
_refine_ls_number_restraints 25
_refine_ls_restrained_S_all 1.033
_refine_ls_R_factor_all 0.0378
_refine_ls_R_factor_gt 0.0342
_refine_ls_shift/su_max 0.001
_refine_ls_shift/su_mean 0.000
_refine_ls_structure_factor_coef Fsqd
_refine_ls_weighting_details 'w=1/[\s^2^(Fo^2^)+(0.0434P)^2^+1.5189P] where P=(Fo^2^+2Fc^2^)/3'
_refine_ls_weighting_scheme calc
_refine_ls_wR_factor_gt 0.0876
_refine_ls_wR_factor_ref 0.0895
_reflns_Friedel_coverage 0.000
_reflns_number_gt 6547
_reflns_number_total 7031
_reflns_threshold_expression 'I > 2\s(I)'
_cod_data_source_file d4cc01868k2.cif
_cod_data_source_block nt1332_SMC132_100K
_cod_depositor_comments 'Adding full bibliography for 7133202--7133219.cif.'
_cod_database_code 7133216
_shelx_shelxl_version_number 2019/3
_shelx_space_group_comment
;
The symmetry employed for this shelxl refinement is uniquely defined
by the following loop, which should always be used as a source of
symmetry information in preference to the above space-group names.
They are only intended as comments.
;
_shelx_estimated_absorpt_t_min 0.496
_shelx_estimated_absorpt_t_max 0.833

loop_
_space_group_symop_operation_xyz
'x, y, z'
'-x, -y, -z'

loop_
_atom_site_label
_atom_site_type_symbol
_atom_site_fract_x
_atom_site_fract_y
_atom_site_fract_z
_atom_site_U_iso_or_equiv
_atom_site_adp_type
_atom_site_occupancy
_atom_site_site_symmetry_order
_atom_site_calc_flag
_atom_site_refinement_flags_posn
_atom_site_refinement_flags_adp
_atom_site_refinement_flags_occupancy
_atom_site_disorder_assembly
_atom_site_disorder_group
P1 P 0.28346(4) 0.34830(3) 0.32830(3) 0.01264(10) Uani 1 1 d . . . . .
F1 F 0.38370(10) 0.07727(8) 0.44979(6) 0.0225(2) Uani 1 1 d . . . . .
F2 F 0.36552(10) 0.02057(8) 0.62950(6) 0.0233(2) Uani 1 1 d . . . . .
F3 F 0.38786(10) 0.38974(8) 0.67991(6) 0.0218(2) Uani 1 1 d . . . . .
F4 F 0.40747(9) 0.44242(8) 0.50077(6) 0.0209(2) Uani 1 1 d . . . . .
F5 F 0.12772(10) 0.16108(9) 0.71416(7) 0.0277(2) Uani 1 1 d . . . . .
F6 F -0.02779(10) 0.03124(10) 0.79147(9) 0.0356(3) Uani 1 1 d . . . . .
F7 F 0.02130(10) -0.11576(10) 0.93948(8) 0.0341(3) Uani 1 1 d . . . . .
F8 F 0.22913(11) -0.12925(10) 1.00961(7) 0.0321(3) Uani 1 1 d . . . . .
F9 F 0.38849(9) -0.00277(9) 0.93331(6) 0.0229(2) Uani 1 1 d . . . . .
F10 F 0.16924(9) 0.34920(9) 0.80742(7) 0.0246(2) Uani 1 1 d . . . . .
F11 F 0.13543(11) 0.50877(9) 0.92598(8) 0.0329(3) Uani 1 1 d . . . . .
F12 F 0.31319(12) 0.49853(10) 1.02973(8) 0.0370(3) Uani 1 1 d . . . . .
F13 F 0.52213(11) 0.32322(10) 1.01444(7) 0.0349(3) Uani 1 1 d . . . . .
F14 F 0.55682(9) 0.16305(9) 0.89874(7) 0.0247(2) Uani 1 1 d . . . . .
F15 F 0.49866(9) 0.07266(8) 0.76664(6) 0.0215(2) Uani 1 1 d . . . . .
N1 N 0.40923(12) 0.29145(11) 0.37402(9) 0.0160(3) Uani 1 1 d . . . . .
C1 C 0.13084(15) 0.35907(13) 0.40052(11) 0.0149(3) Uani 1 1 d . . . . .
C2 C 0.09540(16) 0.32729(13) 0.49336(11) 0.0176(3) Uani 1 1 d . . . . .
H2 H 0.156925 0.295864 0.530817 0.021 Uiso 1 1 calc R U . . .
C3 C -0.03191(16) 0.34237(14) 0.53039(11) 0.0204(3) Uani 1 1 d . . . . .
H3 H -0.057567 0.320656 0.593579 0.024 Uiso 1 1 calc R U . . .
C4 C -0.12128(16) 0.38880(14) 0.47573(12) 0.0209(3) Uani 1 1 d . . . . .
H4 H -0.207758 0.397689 0.501633 0.025 Uiso 1 1 calc R U . . .
C5 C -0.08608(15) 0.42261(14) 0.38335(12) 0.0186(3) Uani 1 1 d . . . . .
H5 H -0.148377 0.455541 0.346820 0.022 Uiso 1 1 calc R U . . .
C6 C 0.03996(15) 0.40820(13) 0.34468(11) 0.0155(3) Uani 1 1 d . . . . .
C7 C 0.08418(15) 0.44255(13) 0.24273(11) 0.0159(3) Uani 1 1 d . . . . .
H7 H 0.010467 0.477069 0.211892 0.019 Uiso 1 1 calc R U . . .
C8 C 0.16487(15) 0.33537(13) 0.19630(10) 0.0152(3) Uani 1 1 d . . . . .
C9 C 0.13634(15) 0.28998(14) 0.12434(11) 0.0174(3) Uani 1 1 d . . . . .
H9 H 0.064682 0.327749 0.098197 0.021 Uiso 1 1 calc R U . . .
C10 C 0.21362(16) 0.18857(15) 0.09071(11) 0.0195(3) Uani 1 1 d . . . . .
H10 H 0.194304 0.157945 0.041059 0.023 Uiso 1 1 calc R U . . .
C11 C 0.31846(16) 0.13115(14) 0.12825(11) 0.0192(3) Uani 1 1 d . . . . .
H11 H 0.369565 0.061777 0.104575 0.023 Uiso 1 1 calc R U . . .
C12 C 0.34848(15) 0.17552(13) 0.20067(11) 0.0166(3) Uani 1 1 d . . . . .
H12 H 0.419779 0.137209 0.227035 0.020 Uiso 1 1 calc R U . . .
C13 C 0.27153(15) 0.27710(13) 0.23327(10) 0.0146(3) Uani 1 1 d . . . . .
C14 C 0.16346(15) 0.52742(13) 0.23909(10) 0.0161(3) Uani 1 1 d . . . . .
C15 C 0.13676(16) 0.63697(14) 0.19872(11) 0.0202(3) Uani 1 1 d . . . . .
H15 H 0.066608 0.663271 0.168569 0.024 Uiso 1 1 calc R U . . .
C16 C 0.21351(17) 0.70798(14) 0.20274(12) 0.0232(4) Uani 1 1 d . . . . .
H16 H 0.196071 0.782424 0.174053 0.028 Uiso 1 1 calc R U . . .
C17 C 0.31530(17) 0.67183(14) 0.24803(12) 0.0217(4) Uani 1 1 d . . . . .
H17 H 0.365215 0.722234 0.251501 0.026 Uiso 1 1 calc R U . . .
C18 C 0.34417(16) 0.56230(14) 0.28819(11) 0.0183(3) Uani 1 1 d . . . . .
H18 H 0.413831 0.536502 0.318899 0.022 Uiso 1 1 calc R U . . .
C19 C 0.26827(15) 0.49142(13) 0.28220(10) 0.0154(3) Uani 1 1 d . . . . .
C20 C 0.53577(15) 0.28305(13) 0.32178(11) 0.0157(3) Uani 1 1 d . . . . .
C21 C 0.55638(16) 0.32117(14) 0.22906(11) 0.0182(3) Uani 1 1 d . . . . .
H21 H 0.487528 0.351933 0.198153 0.022 Uiso 1 1 calc R U . . .
C22 C 0.67886(16) 0.31380(15) 0.18202(12) 0.0213(3) Uani 1 1 d . . . . .
H22 H 0.693380 0.339621 0.118721 0.026 Uiso 1 1 calc R U . . .
C23 C 0.77977(16) 0.26917(15) 0.22669(13) 0.0240(4) Uani 1 1 d . . . . .
H23 H 0.863006 0.266025 0.194716 0.029 Uiso 1 1 calc R U . . .
C24 C 0.75813(17) 0.22917(16) 0.31839(13) 0.0253(4) Uani 1 1 d . . . . .
H24 H 0.827152 0.196883 0.348844 0.030 Uiso 1 1 calc R U . . .
C25 C 0.63668(16) 0.23580(14) 0.36619(12) 0.0208(3) Uani 1 1 d . . . . .
H25 H 0.622651 0.208125 0.429050 0.025 Uiso 1 1 calc R U . . .
C26 C 0.39502(15) 0.26154(14) 0.47138(11) 0.0157(3) Uani 1 1 d . . . . .
C27 C 0.38522(15) 0.15412(14) 0.50700(11) 0.0169(3) Uani 1 1 d . . . . .
C28 C 0.37498(15) 0.12683(13) 0.60088(11) 0.0175(3) Uani 1 1 d . . . . .
C29 C 0.37355(15) 0.20168(14) 0.66527(11) 0.0168(3) Uani 1 1 d . . . . .
C30 C 0.38457(15) 0.30790(14) 0.62661(11) 0.0164(3) Uani 1 1 d . . . . .
C31 C 0.39545(15) 0.33818(13) 0.53300(11) 0.0157(3) Uani 1 1 d . . . . .
C32 C 0.26936(15) 0.08310(14) 0.81768(11) 0.0174(3) Uani 1 1 d . . . . .
C33 C 0.15871(16) 0.08954(15) 0.78709(11) 0.0208(3) Uani 1 1 d . . . . .
C34 C 0.07579(16) 0.02412(16) 0.82615(13) 0.0241(4) Uani 1 1 d . . . . .
C35 C 0.10009(17) -0.05044(15) 0.90065(12) 0.0235(4) Uani 1 1 d . . . . .
C36 C 0.20616(17) -0.05815(15) 0.93575(11) 0.0213(4) Uani 1 1 d . . . . .
C37 C 0.28722(15) 0.00780(14) 0.89419(11) 0.0182(3) Uani 1 1 d . . . . .
C38 C 0.36518(16) 0.24908(14) 0.84566(11) 0.0175(3) Uani 1 1 d . . . . .
C39 C 0.26013(16) 0.33949(15) 0.85794(11) 0.0199(3) Uani 1 1 d . . . . .
C40 C 0.24046(17) 0.42319(15) 0.91781(12) 0.0234(4) Uani 1 1 d . . . . .
C41 C 0.33015(19) 0.41840(16) 0.97027(12) 0.0257(4) Uani 1 1 d . . . . .
C42 C 0.43573(18) 0.32978(16) 0.96221(11) 0.0242(4) Uani 1 1 d . . . . .
C43 C 0.45106(16) 0.24704(14) 0.90133(11) 0.0193(3) Uani 1 1 d . . . . .
B1 B 0.37877(17) 0.15158(15) 0.77340(12) 0.0165(4) Uani 1 1 d . . . . .
Cl1A Cl 0.76470(8) 0.14306(6) 0.56757(6) 0.04249(19) Uani 0.9283(16) 1 d . . P A 1
Cl2A Cl 0.89828(5) -0.08806(5) 0.61935(5) 0.04181(18) Uani 0.9283(16) 1 d . . P A 1
C44A C 0.7818(2) 0.03490(18) 0.65516(14) 0.0292(5) Uani 0.9283(16) 1 d . . P A 1
H44A H 0.700517 0.014745 0.676975 0.035 Uiso 0.9283(16) 1 calc R U P A 1
H44B H 0.803716 0.063265 0.707917 0.035 Uiso 0.9283(16) 1 calc R U P A 1
Cl1B Cl 0.8792(5) -0.0403(4) 0.4504(4) 0.0195(16) Uani 0.0717(16) 1 d . U P A 2
Cl2B Cl 0.7786(14) 0.1147(11) 0.6003(8) 0.086(6) Uani 0.0717(16) 1 d . U P A 2
C44B C 0.899(2) 0.0046(18) 0.5524(16) 0.019(5) Uani 0.0717(16) 1 d . U P A 2
H44C H 0.907185 -0.060832 0.598557 0.022 Uiso 0.0717(16) 1 calc R U P A 2
H44D H 0.978142 0.028701 0.540272 0.022 Uiso 0.0717(16) 1 calc R U P A 2

loop_
_atom_site_aniso_label
_atom_site_aniso_U_11
_atom_site_aniso_U_22
_atom_site_aniso_U_33
_atom_site_aniso_U_23
_atom_site_aniso_U_13
_atom_site_aniso_U_12
P1 0.0142(2) 0.01204(19) 0.01067(18) -0.00051(14) -0.00147(14) -0.00213(15)
F1 0.0332(6) 0.0176(5) 0.0171(5) -0.0056(4) -0.0038(4) -0.0056(4)
F2 0.0383(6) 0.0116(5) 0.0184(5) 0.0012(4) -0.0040(4) -0.0053(4)
F3 0.0338(6) 0.0199(5) 0.0157(5) -0.0031(4) -0.0060(4) -0.0117(4)
F4 0.0302(5) 0.0159(5) 0.0185(5) 0.0025(4) -0.0052(4) -0.0098(4)
F5 0.0258(5) 0.0302(6) 0.0268(5) 0.0008(4) -0.0138(4) -0.0002(4)
F6 0.0217(6) 0.0432(7) 0.0467(7) -0.0123(5) -0.0134(5) -0.0066(5)
F7 0.0277(6) 0.0385(6) 0.0386(6) -0.0099(5) 0.0071(5) -0.0194(5)
F8 0.0366(6) 0.0351(6) 0.0233(5) 0.0104(5) -0.0029(5) -0.0139(5)
F9 0.0216(5) 0.0300(5) 0.0176(5) 0.0042(4) -0.0070(4) -0.0073(4)
F10 0.0185(5) 0.0249(5) 0.0293(5) -0.0051(4) -0.0086(4) 0.0012(4)
F11 0.0315(6) 0.0244(5) 0.0368(6) -0.0111(5) 0.0032(5) 0.0000(5)
F12 0.0563(8) 0.0349(6) 0.0245(6) -0.0132(5) 0.0011(5) -0.0211(6)
F13 0.0444(7) 0.0457(7) 0.0256(6) 0.0014(5) -0.0175(5) -0.0228(6)
F14 0.0220(5) 0.0272(5) 0.0262(5) 0.0058(4) -0.0121(4) -0.0052(4)
F15 0.0197(5) 0.0214(5) 0.0188(5) 0.0002(4) -0.0036(4) 0.0021(4)
N1 0.0158(7) 0.0193(7) 0.0110(6) 0.0006(5) -0.0013(5) -0.0030(5)
C1 0.0153(8) 0.0128(7) 0.0154(7) -0.0037(6) 0.0011(6) -0.0033(6)
C2 0.0217(8) 0.0146(8) 0.0160(8) -0.0020(6) -0.0012(6) -0.0049(6)
C3 0.0241(9) 0.0187(8) 0.0163(8) -0.0032(6) 0.0037(6) -0.0065(7)
C4 0.0172(8) 0.0193(8) 0.0237(8) -0.0067(7) 0.0048(6) -0.0045(6)
C5 0.0173(8) 0.0153(8) 0.0220(8) -0.0046(6) -0.0026(6) -0.0015(6)
C6 0.0184(8) 0.0116(7) 0.0154(7) -0.0036(6) -0.0004(6) -0.0027(6)
C7 0.0158(8) 0.0157(8) 0.0142(7) -0.0012(6) -0.0027(6) -0.0006(6)
C8 0.0153(8) 0.0156(8) 0.0131(7) 0.0006(6) 0.0004(6) -0.0042(6)
C9 0.0157(8) 0.0223(8) 0.0144(7) 0.0002(6) -0.0014(6) -0.0064(6)
C10 0.0208(8) 0.0245(9) 0.0154(8) -0.0055(6) 0.0004(6) -0.0104(7)
C11 0.0198(8) 0.0176(8) 0.0182(8) -0.0055(6) 0.0026(6) -0.0042(6)
C12 0.0162(8) 0.0157(8) 0.0161(7) 0.0005(6) -0.0006(6) -0.0031(6)
C13 0.0171(8) 0.0146(7) 0.0115(7) -0.0003(6) -0.0008(6) -0.0046(6)
C14 0.0178(8) 0.0147(8) 0.0122(7) -0.0023(6) 0.0016(6) -0.0007(6)
C15 0.0217(8) 0.0176(8) 0.0162(8) 0.0001(6) -0.0004(6) 0.0011(7)
C16 0.0294(9) 0.0142(8) 0.0198(8) 0.0020(6) 0.0031(7) -0.0021(7)
C17 0.0257(9) 0.0180(8) 0.0198(8) -0.0029(6) 0.0042(7) -0.0084(7)
C18 0.0198(8) 0.0189(8) 0.0145(7) -0.0023(6) 0.0015(6) -0.0048(6)
C19 0.0192(8) 0.0134(7) 0.0112(7) -0.0009(6) 0.0013(6) -0.0028(6)
C20 0.0164(8) 0.0140(7) 0.0165(8) -0.0039(6) -0.0008(6) -0.0040(6)
C21 0.0189(8) 0.0189(8) 0.0160(8) -0.0024(6) -0.0022(6) -0.0036(6)
C22 0.0237(9) 0.0211(8) 0.0185(8) -0.0042(7) 0.0016(7) -0.0078(7)
C23 0.0173(8) 0.0260(9) 0.0281(9) -0.0087(7) 0.0035(7) -0.0071(7)
C24 0.0181(9) 0.0284(9) 0.0291(9) -0.0036(7) -0.0064(7) -0.0032(7)
C25 0.0206(9) 0.0217(8) 0.0197(8) -0.0008(7) -0.0047(7) -0.0038(7)
C26 0.0151(8) 0.0184(8) 0.0115(7) 0.0009(6) -0.0026(6) -0.0013(6)
C27 0.0183(8) 0.0158(8) 0.0161(8) -0.0049(6) -0.0034(6) -0.0012(6)
C28 0.0208(8) 0.0124(7) 0.0175(8) 0.0016(6) -0.0040(6) -0.0015(6)
C29 0.0161(8) 0.0177(8) 0.0150(8) -0.0004(6) -0.0036(6) -0.0009(6)
C30 0.0179(8) 0.0164(8) 0.0154(8) -0.0038(6) -0.0043(6) -0.0030(6)
C31 0.0155(8) 0.0141(7) 0.0173(8) 0.0014(6) -0.0034(6) -0.0040(6)
C32 0.0191(8) 0.0164(8) 0.0148(7) -0.0053(6) -0.0018(6) -0.0007(6)
C33 0.0228(9) 0.0199(8) 0.0174(8) -0.0040(6) -0.0050(6) 0.0010(7)
C34 0.0168(8) 0.0284(9) 0.0277(9) -0.0132(7) -0.0054(7) -0.0006(7)
C35 0.0209(9) 0.0232(9) 0.0259(9) -0.0093(7) 0.0056(7) -0.0090(7)
C36 0.0249(9) 0.0204(8) 0.0161(8) -0.0018(6) 0.0006(7) -0.0046(7)
C37 0.0179(8) 0.0215(8) 0.0146(7) -0.0045(6) -0.0016(6) -0.0034(6)
C38 0.0202(8) 0.0193(8) 0.0124(7) 0.0019(6) -0.0009(6) -0.0068(6)
C39 0.0194(8) 0.0244(9) 0.0163(8) 0.0008(7) -0.0027(6) -0.0072(7)
C40 0.0234(9) 0.0204(9) 0.0216(8) -0.0025(7) 0.0051(7) -0.0039(7)
C41 0.0415(11) 0.0246(9) 0.0139(8) -0.0048(7) 0.0031(7) -0.0179(8)
C42 0.0308(10) 0.0333(10) 0.0148(8) 0.0053(7) -0.0077(7) -0.0193(8)
C43 0.0191(8) 0.0219(8) 0.0160(8) 0.0044(6) -0.0018(6) -0.0070(7)
B1 0.0169(9) 0.0167(9) 0.0144(8) 0.0001(7) -0.0046(7) -0.0007(7)
Cl1A 0.0612(4) 0.0310(3) 0.0341(4) 0.0085(3) -0.0125(3) -0.0109(3)
Cl2A 0.0351(3) 0.0258(3) 0.0605(4) -0.0172(2) -0.0006(3) -0.0008(2)
C44A 0.0340(11) 0.0261(11) 0.0240(10) -0.0020(9) -0.0078(8) 0.0008(9)
Cl1B 0.027(3) 0.018(3) 0.015(3) -0.0001(19) -0.006(2) -0.007(2)
Cl2B 0.137(10) 0.060(7) 0.028(6) -0.023(5) -0.043(6) 0.061(7)
C44B 0.031(11) 0.007(9) 0.020(9) 0.005(7) -0.007(8) -0.007(8)

loop_
_atom_type_symbol
_atom_type_description
_atom_type_scat_dispersion_real
_atom_type_scat_dispersion_imag
_atom_type_scat_source
C C 0.0181 0.0091 'International Tables Vol C Tables 4.2.6.8 and 6.1.1.4'
H H 0.0000 0.0000 'International Tables Vol C Tables 4.2.6.8 and 6.1.1.4'
B B 0.0090 0.0039 'International Tables Vol C Tables 4.2.6.8 and 6.1.1.4'
Cl Cl 0.3639 0.7018 'International Tables Vol C Tables 4.2.6.8 and 6.1.1.4'
F F 0.0727 0.0534 'International Tables Vol C Tables 4.2.6.8 and 6.1.1.4'
N N 0.0311 0.0180 'International Tables Vol C Tables 4.2.6.8 and 6.1.1.4'
P P 0.2955 0.4335 'International Tables Vol C Tables 4.2.6.8 and 6.1.1.4'

loop_
_geom_angle_atom_site_label_1
_geom_angle_atom_site_label_2
_geom_angle_atom_site_label_3
_geom_angle
_geom_angle_site_symmetry_1
_geom_angle_site_symmetry_3
_geom_angle_publ_flag
N1 P1 C13 114.62(7) . . ?
N1 P1 C19 115.60(7) . . ?
C13 P1 C19 103.01(7) . . ?
N1 P1 C1 118.72(7) . . ?
C13 P1 C1 101.80(7) . . ?
C19 P1 C1 100.76(7) . . ?
C26 N1 C20 117.86(13) . . ?
C26 N1 P1 119.31(11) . . ?
C20 N1 P1 122.38(11) . . ?
C2 C1 C6 121.06(15) . . ?
C2 C1 P1 131.51(13) . . ?
C6 C1 P1 107.43(11) . . ?
C1 C2 C3 118.79(15) . . ?
C1 C2 H2 120.6 . . ?
C3 C2 H2 120.6 . . ?
C4 C3 C2 120.43(15) . . ?
C4 C3 H3 119.8 . . ?
C2 C3 H3 119.8 . . ?
C3 C4 C5 120.83(16) . . ?
C3 C4 H4 119.6 . . ?
C5 C4 H4 119.6 . . ?
C6 C5 C4 119.92(16) . . ?
C6 C5 H5 120.0 . . ?
C4 C5 H5 120.0 . . ?
C5 C6 C1 118.95(14) . . ?
C5 C6 C7 122.11(14) . . ?
C1 C6 C7 118.93(14) . . ?
C14 C7 C8 109.86(13) . . ?
C14 C7 C6 108.15(13) . . ?
C8 C7 C6 107.47(12) . . ?
C14 C7 H7 110.4 . . ?
C8 C7 H7 110.4 . . ?
C6 C7 H7 110.4 . . ?
C9 C8 C13 118.69(15) . . ?
C9 C8 C7 124.57(14) . . ?
C13 C8 C7 116.66(14) . . ?
C8 C9 C10 119.43(15) . . ?
C8 C9 H9 120.3 . . ?
C10 C9 H9 120.3 . . ?
C11 C10 C9 121.42(15) . . ?
C11 C10 H10 119.3 . . ?
C9 C10 H10 119.3 . . ?
C10 C11 C12 119.92(15) . . ?
C10 C11 H11 120.0 . . ?
C12 C11 H11 120.0 . . ?
C13 C12 C11 118.29(15) . . ?
C13 C12 H12 120.9 . . ?
C11 C12 H12 120.9 . . ?
C12 C13 C8 122.25(15) . . ?
C12 C13 P1 127.49(12) . . ?
C8 C13 P1 110.16(12) . . ?
C15 C14 C19 118.57(15) . . ?
C15 C14 C7 124.77(15) . . ?
C19 C14 C7 116.64(14) . . ?
C14 C15 C16 119.53(16) . . ?
C14 C15 H15 120.2 . . ?
C16 C15 H15 120.2 . . ?
C17 C16 C15 121.14(15) . . ?
C17 C16 H16 119.4 . . ?
C15 C16 H16 119.4 . . ?
C18 C17 C16 120.20(16) . . ?
C18 C17 H17 119.9 . . ?
C16 C17 H17 119.9 . . ?
C17 C18 C19 118.14(16) . . ?
C17 C18 H18 120.9 . . ?
C19 C18 H18 120.9 . . ?
C18 C19 C14 122.40(15) . . ?
C18 C19 P1 127.25(13) . . ?
C14 C19 P1 110.33(12) . . ?
C25 C20 C21 120.17(15) . . ?
C25 C20 N1 118.66(14) . . ?
C21 C20 N1 121.17(14) . . ?
C20 C21 C22 119.40(15) . . ?
C20 C21 H21 120.3 . . ?
C22 C21 H21 120.3 . . ?
C23 C22 C21 120.63(16) . . ?
C23 C22 H22 119.7 . . ?
C21 C22 H22 119.7 . . ?
C24 C23 C22 119.40(16) . . ?
C24 C23 H23 120.3 . . ?
C22 C23 H23 120.3 . . ?
C23 C24 C25 120.66(16) . . ?
C23 C24 H24 119.7 . . ?
C25 C24 H24 119.7 . . ?
C24 C25 C20 119.71(16) . . ?
C24 C25 H25 120.1 . . ?
C20 C25 H25 120.1 . . ?
C27 C26 C31 117.54(14) . . ?
C27 C26 N1 121.49(14) . . ?
C31 C26 N1 120.92(14) . . ?
F1 C27 C28 120.24(15) . . ?
F1 C27 C26 119.56(14) . . ?
C28 C27 C26 120.20(15) . . ?
F2 C28 C27 116.20(14) . . ?
F2 C28 C29 119.71(14) . . ?
C27 C28 C29 124.09(15) . . ?
C30 C29 C28 113.82(14) . . ?
C30 C29 B1 127.42(14) . . ?
C28 C29 B1 118.18(14) . . ?
F3 C30 C31 115.17(14) . . ?
F3 C30 C29 121.08(14) . . ?
C31 C30 C29 123.73(15) . . ?
F4 C31 C30 120.15(14) . . ?
F4 C31 C26 119.24(14) . . ?
C30 C31 C26 120.61(15) . . ?
C33 C32 C37 113.79(15) . . ?
C33 C32 B1 127.93(15) . . ?
C37 C32 B1 118.27(14) . . ?
F5 C33 C34 116.05(15) . . ?
F5 C33 C32 120.33(16) . . ?
C34 C33 C32 123.60(16) . . ?
F6 C34 C35 119.33(17) . . ?
F6 C34 C33 120.92(16) . . ?
C35 C34 C33 119.74(16) . . ?
F7 C35 C36 119.78(16) . . ?
F7 C35 C34 120.88(16) . . ?
C36 C35 C34 119.34(16) . . ?
F8 C36 C35 119.59(16) . . ?
F8 C36 C37 121.28(16) . . ?
C35 C36 C37 119.13(16) . . ?
F9 C37 C36 115.90(14) . . ?
F9 C37 C32 119.74(15) . . ?
C36 C37 C32 124.35(16) . . ?
C39 C38 C43 114.12(16) . . ?
C39 C38 B1 120.91(14) . . ?
C43 C38 B1 124.91(15) . . ?
F10 C39 C40 116.35(15) . . ?
F10 C39 C38 119.05(15) . . ?
C40 C39 C38 124.59(16) . . ?
F11 C40 C39 121.15(16) . . ?
F11 C40 C41 119.91(16) . . ?
C39 C40 C41 118.94(16) . . ?
F12 C41 C42 120.47(17) . . ?
F12 C41 C40 120.29(18) . . ?
C42 C41 C40 119.24(16) . . ?
F13 C42 C41 119.59(16) . . ?
F13 C42 C43 120.66(17) . . ?
C41 C42 C43 119.74(16) . . ?
F14 C43 C38 121.16(15) . . ?
F14 C43 C42 115.50(15) . . ?
C38 C43 C42 123.34(16) . . ?
F15 B1 C38 110.74(13) . . ?
F15 B1 C32 108.50(13) . . ?
C38 B1 C32 106.51(13) . . ?
F15 B1 C29 103.52(13) . . ?
C38 B1 C29 114.24(13) . . ?
C32 B1 C29 113.27(13) . . ?
Cl1A C44A Cl2A 113.13(12) . . ?
Cl1A C44A H44A 109.0 . . ?
Cl2A C44A H44A 109.0 . . ?
Cl1A C44A H44B 109.0 . . ?
Cl2A C44A H44B 109.0 . . ?
H44A C44A H44B 107.8 . . ?
Cl2B C44B Cl1B 115.4(14) . . ?
Cl2B C44B H44C 108.4 . . ?
Cl1B C44B H44C 108.4 . . ?
Cl2B C44B H44D 108.4 . . ?
Cl1B C44B H44D 108.4 . . ?
H44C C44B H44D 107.5 . . ?

loop_
_geom_bond_atom_site_label_1
_geom_bond_atom_site_label_2
_geom_bond_distance
_geom_bond_site_symmetry_2
_geom_bond_publ_flag
P1 N1 1.6452(13) . ?
P1 C13 1.7851(16) . ?
P1 C19 1.7857(16) . ?
P1 C1 1.8046(16) . ?
F1 C27 1.3436(19) . ?
F2 C28 1.3478(19) . ?
F3 C30 1.3589(18) . ?
F4 C31 1.3434(18) . ?
F5 C33 1.354(2) . ?
F6 C34 1.345(2) . ?
F7 C35 1.348(2) . ?
F8 C36 1.343(2) . ?
F9 C37 1.3510(19) . ?
F10 C39 1.3598(19) . ?
F11 C40 1.350(2) . ?
F12 C41 1.345(2) . ?
F13 C42 1.343(2) . ?
F14 C43 1.347(2) . ?
F15 B1 1.427(2) . ?
N1 C26 1.4336(19) . ?
N1 C20 1.455(2) . ?
C1 C2 1.391(2) . ?
C1 C6 1.414(2) . ?
C2 C3 1.393(2) . ?
C2 H2 0.9500 . ?
C3 C4 1.384(3) . ?
C3 H3 0.9500 . ?
C4 C5 1.391(2) . ?
C4 H4 0.9500 . ?
C5 C6 1.386(2) . ?
C5 H5 0.9500 . ?
C6 C7 1.536(2) . ?
C7 C14 1.529(2) . ?
C7 C8 1.530(2) . ?
C7 H7 1.0000 . ?
C8 C9 1.387(2) . ?
C8 C13 1.405(2) . ?
C9 C10 1.392(2) . ?
C9 H9 0.9500 . ?
C10 C11 1.390(2) . ?
C10 H10 0.9500 . ?
C11 C12 1.394(2) . ?
C11 H11 0.9500 . ?
C12 C13 1.388(2) . ?
C12 H12 0.9500 . ?
C14 C15 1.388(2) . ?
C14 C19 1.400(2) . ?
C15 C16 1.392(3) . ?
C15 H15 0.9500 . ?
C16 C17 1.391(3) . ?
C16 H16 0.9500 . ?
C17 C18 1.388(2) . ?
C17 H17 0.9500 . ?
C18 C19 1.391(2) . ?
C18 H18 0.9500 . ?
C20 C25 1.388(2) . ?
C20 C21 1.392(2) . ?
C21 C22 1.393(2) . ?
C21 H21 0.9500 . ?
C22 C23 1.386(3) . ?
C22 H22 0.9500 . ?
C23 C24 1.385(3) . ?
C23 H23 0.9500 . ?
C24 C25 1.388(3) . ?
C24 H24 0.9500 . ?
C25 H25 0.9500 . ?
C26 C27 1.385(2) . ?
C26 C31 1.385(2) . ?
C27 C28 1.381(2) . ?
C28 C29 1.393(2) . ?
C29 C30 1.387(2) . ?
C29 B1 1.656(2) . ?
C30 C31 1.383(2) . ?
C32 C33 1.389(2) . ?
C32 C37 1.390(2) . ?
C32 B1 1.654(2) . ?
C33 C34 1.383(3) . ?
C34 C35 1.374(3) . ?
C35 C36 1.373(3) . ?
C36 C37 1.381(2) . ?
C38 C39 1.385(2) . ?
C38 C43 1.387(2) . ?
C38 B1 1.652(2) . ?
C39 C40 1.377(3) . ?
C40 C41 1.380(3) . ?
C41 C42 1.374(3) . ?
C42 C43 1.388(3) . ?
Cl1A C44A 1.747(2) . ?
Cl2A C44A 1.765(2) . ?
C44A H44A 0.9900 . ?
C44A H44B 0.9900 . ?
Cl1B C44B 1.74(2) . ?
Cl2B C44B 1.73(3) . ?
C44B H44C 0.9900 . ?
C44B H44D 0.9900 . ?

loop_
_geom_torsion_atom_site_label_1
_geom_torsion_atom_site_label_2
_geom_torsion_atom_site_label_3
_geom_torsion_atom_site_label_4
_geom_torsion
_geom_torsion_site_symmetry_1
_geom_torsion_site_symmetry_2
_geom_torsion_site_symmetry_3
_geom_torsion_site_symmetry_4
_geom_torsion_publ_flag
C13 P1 N1 C26 -126.16(12) . . . . ?
C19 P1 N1 C26 114.23(13) . . . . ?
C1 P1 N1 C26 -5.66(15) . . . . ?
C13 P1 N1 C20 61.72(14) . . . . ?
C19 P1 N1 C20 -57.89(14) . . . . ?
C1 P1 N1 C20 -177.78(11) . . . . ?
N1 P1 C1 C2 0.26(19) . . . . ?
C13 P1 C1 C2 127.11(16) . . . . ?
C19 P1 C1 C2 -127.01(16) . . . . ?
N1 P1 C1 C6 -178.82(10) . . . . ?
C13 P1 C1 C6 -51.98(12) . . . . ?
C19 P1 C1 C6 53.91(12) . . . . ?
C6 C1 C2 C3 1.4(2) . . . . ?
P1 C1 C2 C3 -177.57(13) . . . . ?
C1 C2 C3 C4 -0.4(2) . . . . ?
C2 C3 C4 C5 -0.8(3) . . . . ?
C3 C4 C5 C6 1.1(2) . . . . ?
C4 C5 C6 C1 0.0(2) . . . . ?
C4 C5 C6 C7 179.18(15) . . . . ?
C2 C1 C6 C5 -1.2(2) . . . . ?
P1 C1 C6 C5 178.00(12) . . . . ?
C2 C1 C6 C7 179.56(14) . . . . ?
P1 C1 C6 C7 -1.24(17) . . . . ?
C5 C6 C7 C14 122.58(16) . . . . ?
C1 C6 C7 C14 -58.20(18) . . . . ?
C5 C6 C7 C8 -118.88(16) . . . . ?
C1 C6 C7 C8 60.34(18) . . . . ?
C14 C7 C8 C9 -124.75(16) . . . . ?
C6 C7 C8 C9 117.81(16) . . . . ?
C14 C7 C8 C13 58.57(17) . . . . ?
C6 C7 C8 C13 -58.87(18) . . . . ?
C13 C8 C9 C10 -0.1(2) . . . . ?
C7 C8 C9 C10 -176.67(14) . . . . ?
C8 C9 C10 C11 0.5(2) . . . . ?
C9 C10 C11 C12 -0.5(2) . . . . ?
C10 C11 C12 C13 0.0(2) . . . . ?
C11 C12 C13 C8 0.5(2) . . . . ?
C11 C12 C13 P1 176.47(12) . . . . ?
C9 C8 C13 C12 -0.5(2) . . . . ?
C7 C8 C13 C12 176.40(14) . . . . ?
C9 C8 C13 P1 -177.05(12) . . . . ?
C7 C8 C13 P1 -0.17(17) . . . . ?
N1 P1 C13 C12 6.70(17) . . . . ?
C19 P1 C13 C12 133.11(14) . . . . ?
C1 P1 C13 C12 -122.77(15) . . . . ?
N1 P1 C13 C8 -176.96(10) . . . . ?
C19 P1 C13 C8 -50.54(12) . . . . ?
C1 P1 C13 C8 53.58(12) . . . . ?
C8 C7 C14 C15 122.09(16) . . . . ?
C6 C7 C14 C15 -120.89(16) . . . . ?
C8 C7 C14 C19 -59.72(17) . . . . ?
C6 C7 C14 C19 57.29(17) . . . . ?
C19 C14 C15 C16 -0.5(2) . . . . ?
C7 C14 C15 C16 177.61(15) . . . . ?
C14 C15 C16 C17 -1.2(2) . . . . ?
C15 C16 C17 C18 1.7(3) . . . . ?
C16 C17 C18 C19 -0.5(2) . . . . ?
C17 C18 C19 C14 -1.3(2) . . . . ?
C17 C18 C19 P1 -179.41(12) . . . . ?
C15 C14 C19 C18 1.8(2) . . . . ?
C7 C14 C19 C18 -176.48(14) . . . . ?
C15 C14 C19 P1 -179.79(12) . . . . ?
C7 C14 C19 P1 1.91(17) . . . . ?
N1 P1 C19 C18 -6.27(17) . . . . ?
C13 P1 C19 C18 -132.05(14) . . . . ?
C1 P1 C19 C18 123.03(15) . . . . ?
N1 P1 C19 C14 175.44(10) . . . . ?
C13 P1 C19 C14 49.66(12) . . . . ?
C1 P1 C19 C14 -55.26(12) . . . . ?
C26 N1 C20 C25 6.6(2) . . . . ?
P1 N1 C20 C25 178.78(12) . . . . ?
C26 N1 C20 C21 -173.55(15) . . . . ?
P1 N1 C20 C21 -1.3(2) . . . . ?
C25 C20 C21 C22 -1.5(2) . . . . ?
N1 C20 C21 C22 178.65(14) . . . . ?
C20 C21 C22 C23 -0.1(3) . . . . ?
C21 C22 C23 C24 1.5(3) . . . . ?
C22 C23 C24 C25 -1.5(3) . . . . ?
C23 C24 C25 C20 -0.1(3) . . . . ?
C21 C20 C25 C24 1.5(3) . . . . ?
N1 C20 C25 C24 -178.58(15) . . . . ?
C20 N1 C26 C27 -95.59(18) . . . . ?
P1 N1 C26 C27 91.94(17) . . . . ?
C20 N1 C26 C31 81.92(19) . . . . ?
P1 N1 C26 C31 -90.56(17) . . . . ?
C31 C26 C27 F1 179.61(14) . . . . ?
N1 C26 C27 F1 -2.8(2) . . . . ?
C31 C26 C27 C28 0.7(2) . . . . ?
N1 C26 C27 C28 178.27(15) . . . . ?
F1 C27 C28 F2 0.9(2) . . . . ?
C26 C27 C28 F2 179.82(14) . . . . ?
F1 C27 C28 C29 -178.87(15) . . . . ?
C26 C27 C28 C29 0.1(3) . . . . ?
F2 C28 C29 C30 179.71(14) . . . . ?
C27 C28 C29 C30 -0.5(2) . . . . ?
F2 C28 C29 B1 7.8(2) . . . . ?
C27 C28 C29 B1 -172.44(15) . . . . ?
C28 C29 C30 F3 -178.37(14) . . . . ?
B1 C29 C30 F3 -7.4(2) . . . . ?
C28 C29 C30 C31 0.3(2) . . . . ?
B1 C29 C30 C31 171.30(15) . . . . ?
F3 C30 C31 F4 -0.4(2) . . . . ?
C29 C30 C31 F4 -179.09(14) . . . . ?
F3 C30 C31 C26 179.16(14) . . . . ?
C29 C30 C31 C26 0.4(3) . . . . ?
C27 C26 C31 F4 178.62(14) . . . . ?
N1 C26 C31 F4 1.0(2) . . . . ?
C27 C26 C31 C30 -0.9(2) . . . . ?
N1 C26 C31 C30 -178.51(14) . . . . ?
C37 C32 C33 F5 178.75(14) . . . . ?
B1 C32 C33 F5 -2.2(3) . . . . ?
C37 C32 C33 C34 -2.6(2) . . . . ?
B1 C32 C33 C34 176.52(16) . . . . ?
F5 C33 C34 F6 1.1(2) . . . . ?
C32 C33 C34 F6 -177.64(15) . . . . ?
F5 C33 C34 C35 -179.80(15) . . . . ?
C32 C33 C34 C35 1.5(3) . . . . ?
F6 C34 C35 F7 -0.4(3) . . . . ?
C33 C34 C35 F7 -179.48(15) . . . . ?
F6 C34 C35 C36 179.66(15) . . . . ?
C33 C34 C35 C36 0.5(3) . . . . ?
F7 C35 C36 F8 -1.2(2) . . . . ?
C34 C35 C36 F8 178.73(16) . . . . ?
F7 C35 C36 C37 178.82(15) . . . . ?
C34 C35 C36 C37 -1.2(3) . . . . ?
F8 C36 C37 F9 -1.0(2) . . . . ?
C35 C36 C37 F9 178.94(15) . . . . ?
F8 C36 C37 C32 180.00(15) . . . . ?
C35 C36 C37 C32 -0.1(3) . . . . ?
C33 C32 C37 F9 -177.11(14) . . . . ?
B1 C32 C37 F9 3.7(2) . . . . ?
C33 C32 C37 C36 1.9(2) . . . . ?
B1 C32 C37 C36 -177.30(15) . . . . ?
C43 C38 C39 F10 -179.41(14) . . . . ?
B1 C38 C39 F10 -2.0(2) . . . . ?
C43 C38 C39 C40 1.5(2) . . . . ?
B1 C38 C39 C40 178.86(15) . . . . ?
F10 C39 C40 F11 0.9(2) . . . . ?
C38 C39 C40 F11 -179.98(15) . . . . ?
F10 C39 C40 C41 -179.38(15) . . . . ?
C38 C39 C40 C41 -0.2(3) . . . . ?
F11 C40 C41 F12 0.2(2) . . . . ?
C39 C40 C41 F12 -179.59(15) . . . . ?
F11 C40 C41 C42 179.02(15) . . . . ?
C39 C40 C41 C42 -0.7(3) . . . . ?
F12 C41 C42 F13 0.2(2) . . . . ?
C40 C41 C42 F13 -178.59(15) . . . . ?
F12 C41 C42 C43 179.22(15) . . . . ?
C40 C41 C42 C43 0.4(2) . . . . ?
C39 C38 C43 F14 178.63(14) . . . . ?
B1 C38 C43 F14 1.3(2) . . . . ?
C39 C38 C43 C42 -1.8(2) . . . . ?
B1 C38 C43 C42 -179.11(15) . . . . ?
F13 C42 C43 F14 -0.5(2) . . . . ?
C41 C42 C43 F14 -179.44(15) . . . . ?
F13 C42 C43 C38 179.96(15) . . . . ?
C41 C42 C43 C38 1.0(3) . . . . ?
C39 C38 B1 F15 175.17(14) . . . . ?
C43 C38 B1 F15 -7.7(2) . . . . ?
C39 C38 B1 C32 -67.05(18) . . . . ?
C43 C38 B1 C32 110.06(17) . . . . ?
C39 C38 B1 C29 58.8(2) . . . . ?
C43 C38 B1 C29 -124.12(16) . . . . ?
C33 C32 B1 F15 -133.61(16) . . . . ?
C37 C32 B1 F15 45.43(19) . . . . ?
C33 C32 B1 C38 107.15(18) . . . . ?
C37 C32 B1 C38 -73.82(17) . . . . ?
C33 C32 B1 C29 -19.3(2) . . . . ?
C37 C32 B1 C29 159.77(14) . . . . ?
C30 C29 B1 F15 -106.52(18) . . . . ?
C28 C29 B1 F15 64.14(18) . . . . ?
C30 C29 B1 C38 14.0(2) . . . . ?
C28 C29 B1 C38 -175.35(14) . . . . ?
C30 C29 B1 C32 136.18(17) . . . . ?
C28 C29 B1 C32 -53.16(19) . . . . ?
